data_7003408
loop_
_publ_author_name
'Zell, Thomas'
'Shi, Weifeng'
'Langer, Robert'
'Ponikiewski, Lukasz'
'Rothenberger, Alexander'

_publ_section_title
;
 Reactivity of a heterocyclic As--Se compound with metal salts:
 syntheses and structures of the first copper complexes and of new
 alkali metal salts containing As--Se anions
;
_journal_issue 7
_journal_name_full 'Dalton Transactions'
_journal_page_first 932
_journal_page_last 937
_journal_paper_doi 10.1039/b715947a
_journal_year 2008
_chemical_formula_sum 'C10 H19 As Na2 O4 Se3'
_chemical_formula_weight 561.03
_chemical_name_systematic
;
?
;
_space_group_IT_number 13
_symmetry_cell_setting monoclinic
_symmetry_space_group_name_Hall '-P 2yc'
_symmetry_space_group_name_H-M 'P 1 2/c 1'
_atom_sites_solution_hydrogens geom
_atom_sites_solution_primary direct
_atom_sites_solution_secondary difmap
_audit_creation_method SHELXL-97
_cell_angle_alpha 90.00
_cell_angle_beta 110.304(13)
_cell_angle_gamma 90.00
_cell_formula_units_Z 4
_cell_length_a 19.9887(15)
_cell_length_b 6.9605(8)
_cell_length_c 14.3162(15)
_cell_measurement_reflns_used 8000
_cell_measurement_temperature 203(2)
_cell_measurement_theta_max 25.08
_cell_measurement_theta_min 2.2
_cell_volume 1868.1(4)
_computing_cell_refinement 'stoe expose'
_computing_data_collection 'stoe expose'
_computing_data_reduction 'stoe expose'
_computing_molecular_graphics 'SHELXL-97 (Sheldrick, 1997)'
_computing_publication_material 'SHELXL-97 (Sheldrick, 1997)'
_computing_structure_refinement 'SHELXL-97 (Sheldrick, 1997)'
_computing_structure_solution 'SHELXS-97 (Sheldrick, 1990)'
_diffrn_ambient_temperature 203(2)
_diffrn_detector_area_resol_mean 6.67
_diffrn_measured_fraction_theta_full 0.999
_diffrn_measured_fraction_theta_max 0.993
_diffrn_measurement_device_type 'stoe ipds 1 on schneider rotary anode'
_diffrn_measurement_method rotation
_diffrn_radiation_monochromator graphite
_diffrn_radiation_source 'fine-focus sealed tube'
_diffrn_radiation_type MoK\a
_diffrn_radiation_wavelength 0.71073
_diffrn_reflns_av_R_equivalents 0.0856
_diffrn_reflns_av_sigmaI/netI 0.0644
_diffrn_reflns_limit_h_max 24
_diffrn_reflns_limit_h_min -24
_diffrn_reflns_limit_k_max 8
_diffrn_reflns_limit_k_min -8
_diffrn_reflns_limit_l_max 17
_diffrn_reflns_limit_l_min -17
_diffrn_reflns_number 12655
_diffrn_reflns_theta_full 25.00
_diffrn_reflns_theta_max 25.90
_diffrn_reflns_theta_min 2.17
_exptl_absorpt_coefficient_mu 7.717
_exptl_absorpt_correction_type none
_exptl_crystal_colour yellow
_exptl_crystal_density_diffrn 1.995
_exptl_crystal_density_method 'not measured'
_exptl_crystal_description plate
_exptl_crystal_F_000 1072
_exptl_crystal_size_max 0.20
_exptl_crystal_size_mid 0.15
_exptl_crystal_size_min 0.04
_refine_diff_density_max 0.975
_refine_diff_density_min -1.780
_refine_diff_density_rms 0.212
_refine_ls_extinction_method none
_refine_ls_goodness_of_fit_ref 1.073
_refine_ls_hydrogen_treatment mixed
_refine_ls_matrix_type full
_refine_ls_number_parameters 188
_refine_ls_number_reflns 3623
_refine_ls_number_restraints 2
_refine_ls_restrained_S_all 1.073
_refine_ls_R_factor_all 0.0762
_refine_ls_R_factor_gt 0.0471
_refine_ls_shift/su_max 0.000
_refine_ls_shift/su_mean 0.000
_refine_ls_structure_factor_coef Fsqd
_refine_ls_weighting_details 'calc w=1/[\s^2^(Fo^2^)+(0.0721P)^2^+0.0000P] where P=(Fo^2^+2Fc^2^)/3'
_refine_ls_weighting_scheme calc
_refine_ls_wR_factor_gt 0.1091
_refine_ls_wR_factor_ref 0.1293
_reflns_number_gt 2686
_reflns_number_total 3623
_reflns_threshold_expression >2sigma(I)
_cod_data_source_file b715947a.txt
_cod_data_source_block 5
_cod_original_cell_volume 1868.1(3)
_cod_original_sg_symbol_H-M P2/c
_cod_database_code 7003408

loop_
_symmetry_equiv_pos_as_xyz
'x, y, z'
'-x, y, -z+1/2'
'-x, -y, -z'
'x, -y, z-1/2'

loop_
_atom_site_label
_atom_site_type_symbol
_atom_site_fract_x
_atom_site_fract_y
_atom_site_fract_z
_atom_site_U_iso_or_equiv
_atom_site_adp_type
_atom_site_occupancy
_atom_site_symmetry_multiplicity
_atom_site_calc_flag
_atom_site_refinement_flags
_atom_site_disorder_assembly
_atom_site_disorder_group
As1 As 0.31186(4) 0.30434(9) 0.77699(5) 0.01693(19) Uani 1 1 d . . .
Na1 Na 0.50001(16) -0.0168(4) 0.8736(2) 0.0269(7) Uani 1 1 d . . .
Na2 Na 0.69084(18) 0.1810(4) 1.0296(3) 0.0372(8) Uani 1 1 d . . .
Se1 Se 0.33085(4) -0.02089(10) 0.78580(6) 0.0237(2) Uani 1 1 d . . .
Se2 Se 0.34634(4) 0.45542(10) 0.65938(6) 0.0245(2) Uani 1 1 d . . .
Se3 Se 0.35411(5) 0.44369(11) 0.93174(6) 0.0300(2) Uani 1 1 d . . .
O1 O 0.5103(3) 0.2255(7) 1.0017(4) 0.0304(12) Uani 1 1 d . . .
H1A H 0.5564 0.2918 1.0225 0.036 Uiso 1 1 calc R . .
H1B H 0.4715 0.3197 0.9805 0.036 Uiso 1 1 calc R . .
O2 O 0.5000 -0.2609(10) 0.7500 0.0303(17) Uani 1 2 d SD . .
H2B H 0.467(3) -0.335(10) 0.716(6) 0.036 Uiso 1 1 d D . .
O3 O 0.5000 0.2029(11) 0.7500 0.0287(17) Uani 1 2 d SD . .
H3B H 0.541(2) 0.252(12) 0.774(7) 0.034 Uiso 1 1 d D . .
O4 O 0.6292(3) -0.0538(8) 0.9247(4) 0.0329(13) Uani 1 1 d . . .
H4B H 0.6427 -0.1785 0.9576 0.039 Uiso 1 1 calc R . .
H4C H 0.6428 -0.0538 0.8652 0.039 Uiso 1 1 calc R . .
O5 O 0.8062(4) 0.1114(11) 1.0514(6) 0.0582(19) Uani 1 1 d . . .
C1 C 0.2088(4) 0.3515(11) 0.7358(6) 0.0277(16) Uani 1 1 d . . .
C2 C 0.1626(5) 0.2042(14) 0.7360(8) 0.047(2) Uani 1 1 d . . .
H2A H 0.1802 0.0800 0.7559 0.057 Uiso 1 1 calc R . .
C3 C 0.0901(6) 0.2411(18) 0.7065(11) 0.069(4) Uani 1 1 d . . .
H3A H 0.0582 0.1417 0.7063 0.083 Uiso 1 1 calc R . .
C4 C 0.0648(5) 0.4234(19) 0.6775(10) 0.067(3) Uani 1 1 d . . .
H4A H 0.0157 0.4484 0.6578 0.080 Uiso 1 1 calc R . .
C5 C 0.1109(6) 0.5684(17) 0.6773(10) 0.064(3) Uani 1 1 d . . .
H5A H 0.0931 0.6925 0.6574 0.077 Uiso 1 1 calc R . .
C6 C 0.1828(5) 0.5341(13) 0.7057(9) 0.046(3) Uani 1 1 d . . .
H6A H 0.2142 0.6341 0.7048 0.055 Uiso 1 1 calc R . .
C7 C 0.8243(6) -0.051(2) 1.0100(10) 0.071(3) Uani 1 1 d . . .
H7A H 0.7987 -0.0538 0.9379 0.085 Uiso 1 1 calc R . .
H7B H 0.8122 -0.1671 1.0394 0.085 Uiso 1 1 calc R . .
C8 C 0.9033(8) -0.041(3) 1.0319(17) 0.123(7) Uani 1 1 d . . .
H8A H 0.9281 -0.1423 1.0787 0.148 Uiso 1 1 calc R . .
H8B H 0.9143 -0.0548 0.9707 0.148 Uiso 1 1 calc R . .
C9 C 0.9250(8) 0.154(3) 1.0771(14) 0.112(7) Uani 1 1 d . . .
H9A H 0.9498 0.1438 1.1492 0.134 Uiso 1 1 calc R . .
H9B H 0.9566 0.2175 1.0474 0.134 Uiso 1 1 calc R . .
C10 C 0.8580(7) 0.260(2) 1.0549(10) 0.079(4) Uani 1 1 d . . .
H10A H 0.8612 0.3544 1.1073 0.095 Uiso 1 1 calc R . .
H10B H 0.8455 0.3272 0.9909 0.095 Uiso 1 1 calc R . .

loop_
_atom_site_aniso_label
_atom_site_aniso_U_11
_atom_site_aniso_U_22
_atom_site_aniso_U_33
_atom_site_aniso_U_23
_atom_site_aniso_U_13
_atom_site_aniso_U_12
As1 0.0241(4) 0.0129(3) 0.0160(4) 0.0007(3) 0.0098(3) 0.0001(2)
Na1 0.0389(17) 0.0244(14) 0.0202(16) 0.0027(12) 0.0140(13) 0.0008(12)
Na2 0.0455(19) 0.0261(16) 0.042(2) -0.0007(14) 0.0171(16) 0.0026(14)
Se1 0.0345(4) 0.0138(3) 0.0263(4) 0.0003(3) 0.0149(3) -0.0002(3)
Se2 0.0365(4) 0.0186(3) 0.0238(4) 0.0032(3) 0.0172(3) -0.0012(3)
Se3 0.0488(5) 0.0189(4) 0.0208(4) -0.0021(3) 0.0102(3) 0.0021(3)
O1 0.042(3) 0.022(3) 0.030(3) 0.003(2) 0.016(3) 0.002(2)
O2 0.039(5) 0.015(3) 0.032(5) 0.000 0.007(4) 0.000
O3 0.041(5) 0.024(4) 0.027(4) 0.000 0.019(4) 0.000
O4 0.047(3) 0.031(3) 0.026(3) 0.010(2) 0.020(3) -0.001(2)
O5 0.049(4) 0.069(5) 0.060(5) 0.011(4) 0.023(4) 0.002(4)
C1 0.023(4) 0.032(4) 0.030(4) 0.008(3) 0.011(3) 0.002(3)
C2 0.029(4) 0.045(5) 0.064(7) 0.017(5) 0.012(4) -0.008(4)
C3 0.036(5) 0.070(7) 0.094(10) 0.030(7) 0.014(6) -0.011(5)
C4 0.025(5) 0.092(9) 0.081(9) 0.021(7) 0.015(5) 0.009(5)
C5 0.045(6) 0.058(6) 0.093(10) 0.018(6) 0.028(6) 0.026(5)
C6 0.030(5) 0.028(4) 0.075(7) 0.010(4) 0.012(5) 0.009(3)
C7 0.063(7) 0.085(9) 0.061(8) -0.011(7) 0.018(6) 0.018(6)
C8 0.056(9) 0.164(18) 0.139(17) -0.050(15) 0.019(9) 0.028(10)
C9 0.058(9) 0.185(19) 0.096(12) -0.042(13) 0.031(8) -0.036(11)
C10 0.070(8) 0.108(11) 0.053(7) 0.001(8) 0.013(6) -0.031(8)

loop_
_atom_type_symbol
_atom_type_description
_atom_type_scat_dispersion_real
_atom_type_scat_dispersion_imag
_atom_type_scat_source
C C 0.0033 0.0016 'International Tables Vol C Tables 4.2.6.8 and 6.1.1.4'
H H 0.0000 0.0000 'International Tables Vol C Tables 4.2.6.8 and 6.1.1.4'
Na Na 0.0362 0.0249 'International Tables Vol C Tables 4.2.6.8 and 6.1.1.4'
As As 0.0499 2.0058 'International Tables Vol C Tables 4.2.6.8 and 6.1.1.4'
Se Se -0.0929 2.2259 'International Tables Vol C Tables 4.2.6.8 and 6.1.1.4'
O O 0.0106 0.0060 'International Tables Vol C Tables 4.2.6.8 and 6.1.1.4'

loop_
_geom_angle_atom_site_label_1
_geom_angle_atom_site_label_2
_geom_angle_atom_site_label_3
_geom_angle
_geom_angle_site_symmetry_1
_geom_angle_site_symmetry_3
_geom_angle_publ_flag
C1 As1 Se2 104.8(2) . . ?
C1 As1 Se1 108.5(2) . . ?
Se2 As1 Se1 114.12(4) . . ?
C1 As1 Se3 102.4(2) . . ?
Se2 As1 Se3 114.39(4) . . ?
Se1 As1 Se3 111.47(4) . . ?
O3 Na1 O1 174.6(2) . 3_657 ?
O3 Na1 O4 91.03(16) . . ?
O1 Na1 O4 94.0(2) 3_657 . ?
O3 Na1 O1 95.4(2) . . ?
O1 Na1 O1 82.2(2) 3_657 . ?
O4 Na1 O1 92.5(2) . . ?
O3 Na1 O2 84.7(2) . . ?
O1 Na1 O2 98.1(2) 3_657 . ?
O4 Na1 O2 83.01(17) . . ?
O1 Na1 O2 175.50(19) . . ?
O3 Na1 Se1 89.19(9) . . ?
O1 Na1 Se1 86.21(16) 3_657 . ?
O4 Na1 Se1 171.51(18) . . ?
O1 Na1 Se1 95.95(16) . . ?
O2 Na1 Se1 88.55(9) . . ?
O3 Na1 Na1 40.83(15) . 2_656 ?
O1 Na1 Na1 141.73(15) 3_657 2_656 ?
O4 Na1 Na1 86.13(17) . 2_656 ?
O1 Na1 Na1 136.07(14) . 2_656 ?
O2 Na1 Na1 43.83(14) . 2_656 ?
Se1 Na1 Na1 88.49(11) . 2_656 ?
O3 Na1 Na1 135.5(2) . 3_657 ?
O1 Na1 Na1 41.95(14) 3_657 3_657 ?
O4 Na1 Na1 94.26(18) . 3_657 ?
O1 Na1 Na1 40.25(14) . 3_657 ?
O2 Na1 Na1 139.87(19) . 3_657 ?
Se1 Na1 Na1 91.54(11) . 3_657 ?
Na1 Na1 Na1 176.30(9) 2_656 3_657 ?
O3 Na1 Na2 86.92(11) . . ?
O1 Na1 Na2 96.15(17) 3_657 . ?
O4 Na1 Na2 31.95(15) . . ?
O1 Na1 Na2 61.41(16) . . ?
O2 Na1 Na2 114.12(11) . . ?
Se1 Na1 Na2 156.48(10) . . ?
Na1 Na1 Na2 103.35(12) 2_656 . ?
Na1 Na1 Na2 75.35(11) 3_657 . ?
O3 Na1 H3B 18.2(11) . . ?
O1 Na1 H3B 164.6(13) 3_657 . ?
O4 Na1 H3B 75.1(14) . . ?
O1 Na1 H3B 87.4(19) . . ?
O2 Na1 H3B 91.4(19) . . ?
Se1 Na1 H3B 106.2(12) . . ?
Na1 Na1 H3B 49.9(18) 2_656 . ?
Na1 Na1 H3B 126.7(18) 3_657 . ?
Na2 Na1 H3B 68.8(11) . . ?
O5 Na2 O4 103.3(3) . . ?
O5 Na2 Se3 122.5(2) . 3_667 ?
O4 Na2 Se3 130.2(2) . 3_667 ?
O5 Na2 Se1 104.3(2) . 3_657 ?
O4 Na2 Se1 95.90(18) . 3_657 ?
Se3 Na2 Se1 90.99(10) 3_667 3_657 ?
O5 Na2 Se2 99.9(2) . 2_656 ?
O4 Na2 Se2 87.51(17) . 2_656 ?
Se3 Na2 Se2 67.81(7) 3_667 2_656 ?
Se1 Na2 Se2 154.04(12) 3_657 2_656 ?
O5 Na2 Na1 137.8(3) . . ?
O4 Na2 Na1 34.65(16) . . ?
Se3 Na2 Na1 96.94(10) 3_667 . ?
Se1 Na2 Na1 87.85(9) 3_657 . ?
Se2 Na2 Na1 80.40(9) 2_656 . ?
As1 Se1 Na2 109.86(7) . 3_657 ?
As1 Se1 Na1 98.42(6) . . ?
Na2 Se1 Na1 96.48(9) 3_657 . ?
As1 Se2 Na2 108.00(7) . 2_656 ?
As1 Se3 Na2 122.32(8) . 3_667 ?
Na1 O1 Na1 97.8(2) 3_657 . ?
Na1 O1 H1A 112.2 3_657 . ?
Na1 O1 H1A 112.2 . . ?
Na1 O1 H1B 112.2 3_657 . ?
Na1 O1 H1B 112.2 . . ?
H1A O1 H1B 109.8 . . ?
Na1 O2 Na1 92.3(3) 2_656 . ?
Na1 O2 H2B 101(6) 2_656 . ?
Na1 O2 H2B 130(6) . . ?
Na1 O3 Na1 98.3(3) 2_656 . ?
Na1 O3 H3B 109(6) 2_656 . ?
Na1 O3 H3B 102(7) . . ?
Na2 O4 Na1 113.4(3) . . ?
Na2 O4 H4B 108.9 . . ?
Na1 O4 H4B 108.9 . . ?
Na2 O4 H4C 108.9 . . ?
Na1 O4 H4C 108.9 . . ?
H4B O4 H4C 107.7 . . ?
C7 O5 C10 108.0(10) . . ?
C7 O5 Na2 121.4(7) . . ?
C10 O5 Na2 122.0(8) . . ?
C2 C1 C6 120.2(8) . . ?
C2 C1 As1 120.6(6) . . ?
C6 C1 As1 119.3(6) . . ?
C1 C2 C3 119.5(9) . . ?
C1 C2 H2A 120.3 . . ?
C3 C2 H2A 120.3 . . ?
C4 C3 C2 119.9(10) . . ?
C4 C3 H3A 120.1 . . ?
C2 C3 H3A 120.1 . . ?
C5 C4 C3 120.4(9) . . ?
C5 C4 H4A 119.8 . . ?
C3 C4 H4A 119.8 . . ?
C4 C5 C6 120.5(10) . . ?
C4 C5 H5A 119.7 . . ?
C6 C5 H5A 119.7 . . ?
C5 C6 C1 119.6(9) . . ?
C5 C6 H6A 120.2 . . ?
C1 C6 H6A 120.2 . . ?
O5 C7 C8 106.6(12) . . ?
O5 C7 H7A 110.4 . . ?
C8 C7 H7A 110.4 . . ?
O5 C7 H7B 110.4 . . ?
C8 C7 H7B 110.4 . . ?
H7A C7 H7B 108.6 . . ?
C9 C8 C7 105.0(13) . . ?
C9 C8 H8A 110.7 . . ?
C7 C8 H8A 110.7 . . ?
C9 C8 H8B 110.7 . . ?
C7 C8 H8B 110.7 . . ?
H8A C8 H8B 108.8 . . ?
C10 C9 C8 104.9(12) . . ?
C10 C9 H9A 110.8 . . ?
C8 C9 H9A 110.8 . . ?
C10 C9 H9B 110.8 . . ?
C8 C9 H9B 110.8 . . ?
H9A C9 H9B 108.8 . . ?
O5 C10 C9 103.5(13) . . ?
O5 C10 H10A 111.1 . . ?
C9 C10 H10A 111.1 . . ?
O5 C10 H10B 111.1 . . ?
C9 C10 H10B 111.1 . . ?
H10A C10 H10B 109.0 . . ?

loop_
_geom_bond_atom_site_label_1
_geom_bond_atom_site_label_2
_geom_bond_distance
_geom_bond_site_symmetry_2
_geom_bond_publ_flag
As1 C1 1.963(7) . ?
As1 Se2 2.2850(10) . ?
As1 Se1 2.2916(10) . ?
As1 Se3 2.2942(11) . ?
Na1 O3 2.339(6) . ?
Na1 O1 2.366(6) 3_657 ?
Na1 O4 2.441(6) . ?
Na1 O1 2.447(6) . ?
Na1 O2 2.453(6) . ?
Na1 Se1 3.172(3) . ?
Na1 Na1 3.539(6) 2_656 ?
Na1 Na1 3.627(6) 3_657 ?
Na1 Na2 3.940(5) . ?
Na1 H3B 2.64(8) . ?
Na2 O5 2.269(8) . ?
Na2 O4 2.272(7) . ?
Na2 Se3 2.878(3) 3_667 ?
Na2 Se1 3.035(4) 3_657 ?
Na2 Se2 3.182(4) 2_656 ?
Se1 Na2 3.035(4) 3_657 ?
Se2 Na2 3.182(4) 2_656 ?
Se3 Na2 2.878(3) 3_667 ?
O1 Na1 2.365(6) 3_657 ?
O1 H1A 0.9800 . ?
O1 H1B 0.9800 . ?
O2 Na1 2.453(6) 2_656 ?
O2 H2B 0.85(2) . ?
O3 Na1 2.339(6) 2_656 ?
O3 H3B 0.84(2) . ?
O4 H4B 0.9800 . ?
O4 H4C 0.9800 . ?
O5 C7 1.383(14) . ?
O5 C10 1.454(14) . ?
C1 C2 1.380(12) . ?
C1 C6 1.385(11) . ?
C2 C3 1.387(14) . ?
C2 H2A 0.9400 . ?
C3 C4 1.375(17) . ?
C3 H3A 0.9400 . ?
C4 C5 1.366(16) . ?
C4 H4A 0.9400 . ?
C5 C6 1.373(13) . ?
C5 H5A 0.9400 . ?
C6 H6A 0.9400 . ?
C7 C8 1.501(19) . ?
C7 H7A 0.9800 . ?
C7 H7B 0.9800 . ?
C8 C9 1.50(2) . ?
C8 H8A 0.9800 . ?
C8 H8B 0.9800 . ?
C9 C10 1.47(2) . ?
C9 H9A 0.9800 . ?
C9 H9B 0.9800 . ?
C10 H10A 0.9800 . ?
C10 H10B 0.9800 . ?

loop_
_geom_torsion_atom_site_label_1
_geom_torsion_atom_site_label_2
_geom_torsion_atom_site_label_3
_geom_torsion_atom_site_label_4
_geom_torsion
_geom_torsion_site_symmetry_1
_geom_torsion_site_symmetry_2
_geom_torsion_site_symmetry_3
_geom_torsion_site_symmetry_4
_geom_torsion_publ_flag
O3 Na1 Na2 O5 -91.5(4) . . . . ?
O1 Na1 Na2 O5 93.1(4) 3_657 . . . ?
O4 Na1 Na2 O5 5.5(4) . . . . ?
O1 Na1 Na2 O5 170.7(4) . . . . ?
O2 Na1 Na2 O5 -8.7(4) . . . . ?
Se1 Na1 Na2 O5 -172.3(3) . . . . ?
Na1 Na1 Na2 O5 -53.8(4) 2_656 . . . ?
Na1 Na1 Na2 O5 129.8(4) 3_657 . . . ?
O3 Na1 Na2 O4 -96.9(3) . . . . ?
O1 Na1 Na2 O4 87.6(3) 3_657 . . . ?
O1 Na1 Na2 O4 165.2(3) . . . . ?
O2 Na1 Na2 O4 -14.2(3) . . . . ?
Se1 Na1 Na2 O4 -177.7(4) . . . . ?
Na1 Na1 Na2 O4 -59.2(3) 2_656 . . . ?
Na1 Na1 Na2 O4 124.3(3) 3_657 . . . ?
O3 Na1 Na2 Se3 68.74(16) . . . 3_667 ?
O1 Na1 Na2 Se3 -106.75(17) 3_657 . . 3_667 ?
O4 Na1 Na2 Se3 165.6(3) . . . 3_667 ?
O1 Na1 Na2 Se3 -29.13(16) . . . 3_667 ?
O2 Na1 Na2 Se3 151.49(17) . . . 3_667 ?
Se1 Na1 Na2 Se3 -12.1(3) . . . 3_667 ?
Na1 Na1 Na2 Se3 106.41(9) 2_656 . . 3_667 ?
Na1 Na1 Na2 Se3 -70.02(12) 3_657 . . 3_667 ?
O3 Na1 Na2 Se1 159.47(15) . . . 3_657 ?
O1 Na1 Na2 Se1 -16.02(16) 3_657 . . 3_657 ?
O4 Na1 Na2 Se1 -103.6(3) . . . 3_657 ?
O1 Na1 Na2 Se1 61.61(16) . . . 3_657 ?
O2 Na1 Na2 Se1 -117.77(17) . . . 3_657 ?
Se1 Na1 Na2 Se1 78.6(3) . . . 3_657 ?
Na1 Na1 Na2 Se1 -162.86(6) 2_656 . . 3_657 ?
Na1 Na1 Na2 Se1 20.72(10) 3_657 . . 3_657 ?
O3 Na1 Na2 Se2 2.72(15) . . . 2_656 ?
O1 Na1 Na2 Se2 -172.77(16) 3_657 . . 2_656 ?
O4 Na1 Na2 Se2 99.6(3) . . . 2_656 ?
O1 Na1 Na2 Se2 -95.14(16) . . . 2_656 ?
O2 Na1 Na2 Se2 85.48(17) . . . 2_656 ?
Se1 Na1 Na2 Se2 -78.1(3) . . . 2_656 ?
Na1 Na1 Na2 Se2 40.39(7) 2_656 . . 2_656 ?
Na1 Na1 Na2 Se2 -136.03(11) 3_657 . . 2_656 ?
C1 As1 Se1 Na2 -74.6(3) . . . 3_657 ?
Se2 As1 Se1 Na2 169.00(8) . . . 3_657 ?
Se3 As1 Se1 Na2 37.53(9) . . . 3_657 ?
C1 As1 Se1 Na1 -174.6(3) . . . . ?
Se2 As1 Se1 Na1 68.93(7) . . . . ?
Se3 As1 Se1 Na1 -62.54(7) . . . . ?
O3 Na1 Se1 As1 -49.53(16) . . . . ?
O1 Na1 Se1 As1 127.56(15) 3_657 . . . ?
O4 Na1 Se1 As1 -141.0(12) . . . . ?
O1 Na1 Se1 As1 45.82(15) . . . . ?
O2 Na1 Se1 As1 -134.21(14) . . . . ?
Na1 Na1 Se1 As1 -90.37(3) 2_656 . . . ?
Na1 Na1 Se1 As1 85.93(10) 3_657 . . . ?
Na2 Na1 Se1 As1 30.8(3) . . . . ?
O3 Na1 Se1 Na2 -160.78(16) . . . 3_657 ?
O1 Na1 Se1 Na2 16.31(16) 3_657 . . 3_657 ?
O4 Na1 Se1 Na2 107.7(12) . . . 3_657 ?
O1 Na1 Se1 Na2 -65.43(16) . . . 3_657 ?
O2 Na1 Se1 Na2 114.54(15) . . . 3_657 ?
Na1 Na1 Se1 Na2 158.38(6) 2_656 . . 3_657 ?
Na1 Na1 Se1 Na2 -25.32(12) 3_657 . . 3_657 ?
Na2 Na1 Se1 Na2 -80.4(3) . . . 3_657 ?
C1 As1 Se2 Na2 -80.9(3) . . . 2_656 ?
Se1 As1 Se2 Na2 37.66(8) . . . 2_656 ?
Se3 As1 Se2 Na2 167.70(7) . . . 2_656 ?
C1 As1 Se3 Na2 -45.9(2) . . . 3_667 ?
Se2 As1 Se3 Na2 66.85(10) . . . 3_667 ?
Se1 As1 Se3 Na2 -161.81(9) . . . 3_667 ?
O3 Na1 O1 Na1 175.1(2) . . . 3_657 ?
O1 Na1 O1 Na1 0.0 3_657 . . 3_657 ?
O4 Na1 O1 Na1 -93.7(2) . . . 3_657 ?
O2 Na1 O1 Na1 -94(3) . . . 3_657 ?
Se1 Na1 O1 Na1 85.34(18) . . . 3_657 ?
Na1 Na1 O1 Na1 179.3(3) 2_656 . . 3_657 ?
Na2 Na1 O1 Na1 -101.4(2) . . . 3_657 ?
O3 Na1 O2 Na1 0.0 . . . 2_656 ?
O1 Na1 O2 Na1 175.3(2) 3_657 . . 2_656 ?
O4 Na1 O2 Na1 -91.70(15) . . . 2_656 ?
O1 Na1 O2 Na1 -91(3) . . . 2_656 ?
Se1 Na1 O2 Na1 89.32(8) . . . 2_656 ?
Na1 Na1 O2 Na1 180.0(3) 3_657 . . 2_656 ?
Na2 Na1 O2 Na1 -84.20(12) . . . 2_656 ?
O1 Na1 O3 Na1 -121(2) 3_657 . . 2_656 ?
O4 Na1 O3 Na1 82.89(16) . . . 2_656 ?
O1 Na1 O3 Na1 175.48(19) . . . 2_656 ?
O2 Na1 O3 Na1 0.0 . . . 2_656 ?
Se1 Na1 O3 Na1 -88.62(8) . . . 2_656 ?
Na1 Na1 O3 Na1 -180.0(3) 3_657 . . 2_656 ?
Na2 Na1 O3 Na1 114.59(10) . . . 2_656 ?
O5 Na2 O4 Na1 -176.2(3) . . . . ?
Se3 Na2 O4 Na1 -18.8(4) 3_667 . . . ?
Se1 Na2 O4 Na1 77.5(2) 3_657 . . . ?
Se2 Na2 O4 Na1 -76.7(2) 2_656 . . . ?
O3 Na1 O4 Na2 82.5(3) . . . . ?
O1 Na1 O4 Na2 -95.3(3) 3_657 . . . ?
O1 Na1 O4 Na2 -13.0(3) . . . . ?
O2 Na1 O4 Na2 167.0(3) . . . . ?
Se1 Na1 O4 Na2 173.9(10) . . . . ?
Na1 Na1 O4 Na2 123.1(2) 2_656 . . . ?
Na1 Na1 O4 Na2 -53.2(3) 3_657 . . . ?
O4 Na2 O5 C7 -4.0(9) . . . . ?
Se3 Na2 O5 C7 -163.7(8) 3_667 . . . ?
Se1 Na2 O5 C7 95.7(9) 3_657 . . . ?
Se2 Na2 O5 C7 -93.8(9) 2_656 . . . ?
Na1 Na2 O5 C7 -7.2(10) . . . . ?
O4 Na2 O5 C10 139.8(8) . . . . ?
Se3 Na2 O5 C10 -19.8(9) 3_667 . . . ?
Se1 Na2 O5 C10 -120.4(8) 3_657 . . . ?
Se2 Na2 O5 C10 50.1(9) 2_656 . . . ?
Na1 Na2 O5 C10 136.6(8) . . . . ?
Se2 As1 C1 C2 134.8(8) . . . . ?
Se1 As1 C1 C2 12.5(8) . . . . ?
Se3 As1 C1 C2 -105.5(8) . . . . ?
Se2 As1 C1 C6 -44.7(8) . . . . ?
Se1 As1 C1 C6 -167.0(7) . . . . ?
Se3 As1 C1 C6 75.0(8) . . . . ?
C6 C1 C2 C3 -0.5(17) . . . . ?
As1 C1 C2 C3 -179.9(9) . . . . ?
C1 C2 C3 C4 0(2) . . . . ?
C2 C3 C4 C5 0(2) . . . . ?
C3 C4 C5 C6 0(2) . . . . ?
C4 C5 C6 C1 -1(2) . . . . ?
C2 C1 C6 C5 0.8(17) . . . . ?
As1 C1 C6 C5 -179.7(9) . . . . ?
C10 O5 C7 C8 26.8(16) . . . . ?
Na2 O5 C7 C8 175.1(11) . . . . ?
O5 C7 C8 C9 -7(2) . . . . ?
C7 C8 C9 C10 -14(2) . . . . ?
C7 O5 C10 C9 -36.0(14) . . . . ?
Na2 O5 C10 C9 176.0(9) . . . . ?
C8 C9 C10 O5 29.8(18) . . . . ?
